data_4317515
loop_
_publ_author_name
'Deborah Freedman'
'Thomas J. Emge'
'John G. Brennan'

_publ_section_title
;
 Chalcogen-Rich Lanthanide Clusters: Compounds with Te2-, (TeTe)2-, TePh,
 TeTePh, (TeTeTe(Ph)TeTe)5-, and [(TeTe)4TePh]9- Ligands; Single Source
 Precursors to Solid-State Lanthanide Tellurides
;
_journal_name_full 'Inorganic Chemistry'
_journal_page_first 492
_journal_page_last 500
_journal_paper_doi 10.1021/ic010981w
_journal_volume 41
_journal_year 2002
_chemical_formula_sum 'C64.5 H62.5 N10.5 Tb4 Te11.07'
_chemical_formula_weight 3033.28
_space_group_IT_number 14
_symmetry_cell_setting monoclinic
_symmetry_space_group_name_Hall '-P 2ybc'
_symmetry_space_group_name_H-M 'P 1 21/c 1'
_atom_sites_solution_hydrogens geom
_atom_sites_solution_primary direct
_atom_sites_solution_secondary difmap
_audit_creation_method SHELXL-97
_cell_angle_alpha 90.00(3)
_cell_angle_beta 91.50(5)
_cell_angle_gamma 90.00(12)
_cell_formula_units_Z 4
_cell_length_a 12.850(25)
_cell_length_b 31.130(15)
_cell_length_c 20.370(5)
_cell_measurement_reflns_used 24
_cell_measurement_temperature 153(5)
_cell_measurement_theta_max 10.5
_cell_measurement_theta_min 6.9
_cell_volume 8146(16)
_computing_cell_refinement CAD4
_computing_data_collection CAD4
_computing_data_reduction 'local program'
_computing_molecular_graphics 'XPMA/ZORTEP (Zsolnai, 1997)'
_computing_structure_refinement 'SHELXL-97 (Sheldrick, 1997)'
_computing_structure_solution 'SHELXS-97 (Sheldrick, 1990)'
_diffrn_ambient_temperature 153(5)
_diffrn_measured_fraction_theta_full 0.832
_diffrn_measured_fraction_theta_max 0.832
_diffrn_measurement_device_type 'Nonius CAD4 diffractometer'
_diffrn_measurement_method '\w-\q scans'
_diffrn_radiation_monochromator graphite
_diffrn_radiation_source 'fine-focus sealed tube'
_diffrn_radiation_type MoK\a
_diffrn_radiation_wavelength 0.71073
_diffrn_reflns_av_R_equivalents 0.0805
_diffrn_reflns_av_sigmaI/netI 0.1453
_diffrn_reflns_limit_h_max 14
_diffrn_reflns_limit_h_min -14
_diffrn_reflns_limit_k_max 34
_diffrn_reflns_limit_k_min -15
_diffrn_reflns_limit_l_max 15
_diffrn_reflns_limit_l_min -4
_diffrn_reflns_number 11271
_diffrn_reflns_theta_full 23.13
_diffrn_reflns_theta_max 23.13
_diffrn_reflns_theta_min 2.00
_diffrn_standards_decay_% 2
_diffrn_standards_interval_time 60
_diffrn_standards_number 3
_exptl_absorpt_coefficient_mu 7.359
_exptl_absorpt_correction_T_max 0.7930
_exptl_absorpt_correction_T_min 0.4884
_exptl_absorpt_correction_type numerical
_exptl_absorpt_process_details SHELX-76
_exptl_crystal_colour red
_exptl_crystal_density_diffrn 2.473
_exptl_crystal_density_method 'not measured'
_exptl_crystal_description needle
_exptl_crystal_F_000 5435
_exptl_crystal_size_max 0.30
_exptl_crystal_size_mid 0.09
_exptl_crystal_size_min 0.03
_refine_diff_density_max 1.922
_refine_diff_density_min -1.889
_refine_diff_density_rms 0.324
_refine_ls_extinction_method none
_refine_ls_goodness_of_fit_ref 1.008
_refine_ls_hydrogen_treatment mixed
_refine_ls_matrix_type full
_refine_ls_number_parameters 824
_refine_ls_number_reflns 9587
_refine_ls_number_restraints 610
_refine_ls_restrained_S_all 0.987
_refine_ls_R_factor_all 0.1550
_refine_ls_R_factor_gt 0.0673
_refine_ls_shift/su_max 0.020
_refine_ls_shift/su_mean 0.001
_refine_ls_structure_factor_coef Fsqd
_refine_ls_weighting_details 'calc w=1/[\s^2^(Fo^2^)+(0.0800P)^2^+0.0000P] where P=(Fo^2^+2Fc^2^)/3'
_refine_ls_weighting_scheme calc
_refine_ls_wR_factor_gt 0.1488
_refine_ls_wR_factor_ref 0.1666
_reflns_number_gt 5504
_reflns_number_total 9587
_reflns_threshold_expression >2sigma(I)
_cod_data_source_file ic010981w_2.cif
_cod_data_source_block tb4te11
_cod_depositor_comments
;
The following automatic conversions were performed:

'_symmetry_cell_setting' value 'Monoclinic' changed to 'monoclinic'
according to the built-in table from CIF Core dictionary named
'cif_core.dic' version 2.4.1 from 2010-06-29.

Automatic conversion script
Id: cif_fix_values 1646 2011-03-28 12:23:43Z adriana 
;
_cod_original_cell_volume 8146(18)
_cod_original_formula_sum 'C64.50 H62.50 N10.50 Tb4 Te11.07'
_cod_database_code 4317515

loop_
_symmetry_equiv_pos_as_xyz
'x, y, z'
'x, -y+1/2, z+1/2'
'-x, -y, -z'
'-x, y-1/2, -z-1/2'

loop_
_atom_site_label
_atom_site_type_symbol
_atom_site_fract_x
_atom_site_fract_y
_atom_site_fract_z
_atom_site_U_iso_or_equiv
_atom_site_adp_type
_atom_site_occupancy
_atom_site_symmetry_multiplicity
_atom_site_calc_flag
_atom_site_refinement_flags
_atom_site_disorder_assembly
_atom_site_disorder_group
Tb1 Tb 0.12498(9) 0.38422(4) 0.63188(6) 0.0259(3) Uani 1 1 d U . .
Tb2 Tb 0.05639(9) 0.39907(4) 0.82454(6) 0.0286(3) Uani 1 1 d U . .
Tb3 Tb 0.36966(9) 0.38807(4) 0.86916(6) 0.0274(3) Uani 1 1 d U . .
Tb4 Tb 0.44600(9) 0.37722(4) 0.66934(6) 0.0268(3) Uani 1 1 d U . .
Te1 Te 0.23913(12) 0.35185(5) 0.75538(8) 0.0249(4) Uani 1 1 d U A .
Te2 Te -0.08745(12) 0.38098(6) 0.70455(8) 0.0310(5) Uani 1 1 d U A .
Te3 Te 0.02065(12) 0.45765(5) 0.70384(8) 0.0307(4) Uani 1 1 d U A .
Te4 Te 0.17250(13) 0.39096(6) 0.95780(9) 0.0374(5) Uani 1 1 d U A .
Te5 Te 0.22182(13) 0.46265(5) 0.88414(9) 0.0347(5) Uani 1 1 d U A .
Te6 Te 0.58078(12) 0.37225(5) 0.80020(8) 0.0301(4) Uani 1 1 d U A .
Te7 Te 0.46856(12) 0.44956(5) 0.77564(8) 0.0285(4) Uani 1 1 d U A .
Te8 Te 0.30992(13) 0.37145(6) 0.54095(9) 0.0389(5) Uani 1 1 d U A .
Te9 Te 0.29522(12) 0.45055(5) 0.62081(8) 0.0298(4) Uani 1 1 d U A .
Te10 Te 0.27977(13) 0.51720(5) 0.72992(9) 0.0344(5) Uani 1 1 d U . .
Te11 Te -0.03622(17) 0.32323(7) 0.89201(10) 0.0618(7) Uani 0.927(7) 1 d PDU A 1
C47 C -0.1467(19) 0.2875(11) 0.8354(14) 0.057(14) Uani 1 1 d DU A 1
C48 C -0.2447(19) 0.2786(10) 0.8588(16) 0.061(9) Uani 1 1 d DU A 1
H48 H -0.2644 0.2923 0.8983 0.073 Uiso 1 1 calc R A 1
C49 C -0.315(3) 0.2516(11) 0.8290(19) 0.085(11) Uani 1 1 d U A 1
H49 H -0.3815 0.2472 0.8471 0.103 Uiso 1 1 calc R A 1
C50 C -0.287(3) 0.2304(14) 0.771(2) 0.102(13) Uani 1 1 d U A 1
H50 H -0.3331 0.2100 0.7511 0.122 Uiso 1 1 calc R A 1
C51 C -0.193(3) 0.2394(15) 0.743(2) 0.111(14) Uani 1 1 d U A 1
H51 H -0.1776 0.2291 0.7001 0.134 Uiso 1 1 calc R A 1
C52 C -0.116(4) 0.2653(14) 0.7802(18) 0.127(17) Uani 1 1 d DU A 1
H52 H -0.0463 0.2668 0.7666 0.152 Uiso 1 1 calc R A 1
Te1B Te -0.03622(17) 0.32323(7) 0.89201(10) 0.0618(7) Uani 0.073(7) 1 d PU A 2
Te2B Te -0.181(2) 0.2818(9) 0.8173(14) 0.035(11) Uani 0.073(7) 1 d PU A 2
N1 N 0.0143(14) 0.4060(6) 0.5309(9) 0.028(5) Uani 1 1 d U . .
C1 C -0.083(2) 0.3965(11) 0.5198(14) 0.054(8) Uani 1 1 d U . .
H1 H -0.1179 0.3785 0.5498 0.065 Uiso 1 1 calc R . .
C2 C -0.137(3) 0.4120(12) 0.4648(16) 0.075(11) Uani 1 1 d U . .
H2 H -0.2020 0.3999 0.4524 0.090 Uiso 1 1 calc R . .
C3 C -0.098(2) 0.4430(10) 0.4303(16) 0.058(9) Uani 1 1 d U . .
H3 H -0.1419 0.4600 0.4023 0.070 Uiso 1 1 calc R . .
C4 C 0.006(3) 0.4503(14) 0.436(2) 0.121(15) Uani 1 1 d U . .
H4 H 0.0451 0.4635 0.4021 0.145 Uiso 1 1 calc R . .
C5 C 0.051(3) 0.4363(12) 0.4955(18) 0.088(12) Uani 1 1 d U . .
H5 H 0.1120 0.4503 0.5111 0.106 Uiso 1 1 calc R . .
N2 N 0.0803(16) 0.3075(8) 0.6044(12) 0.047(6) Uani 1 1 d U . .
C6 C 0.068(2) 0.2752(10) 0.6476(15) 0.050(8) Uani 1 1 d U . .
H6 H 0.0755 0.2826 0.6928 0.060 Uiso 1 1 calc R . .
C7 C 0.047(2) 0.2348(10) 0.6348(15) 0.053(8) Uani 1 1 d U . .
H7 H 0.0478 0.2138 0.6686 0.064 Uiso 1 1 calc R . .
C8 C 0.026(3) 0.2243(12) 0.5721(19) 0.077(11) Uani 1 1 d U . .
H8 H -0.0027 0.1969 0.5615 0.092 Uiso 1 1 calc R . .
C9 C 0.046(3) 0.2546(12) 0.5213(19) 0.085(11) Uani 1 1 d U . .
H9 H 0.0446 0.2465 0.4763 0.102 Uiso 1 1 calc R . .
C10 C 0.068(3) 0.2947(12) 0.540(2) 0.087(12) Uani 1 1 d U . .
H10 H 0.0751 0.3157 0.5062 0.105 Uiso 1 1 calc R . .
N3 N -0.0800(16) 0.4491(7) 0.8716(10) 0.036(6) Uani 1 1 d U A .
C11 C -0.177(2) 0.4433(11) 0.8543(15) 0.060(9) Uani 1 1 d U . .
H11 H -0.1956 0.4185 0.8296 0.072 Uiso 1 1 calc R A .
C12 C -0.249(2) 0.4711(10) 0.8701(15) 0.062(9) Uani 1 1 d U A .
H12 H -0.3174 0.4676 0.8515 0.075 Uiso 1 1 calc R . .
C13 C -0.231(2) 0.5054(10) 0.9129(14) 0.051(8) Uani 1 1 d U . .
H13 H -0.2839 0.5244 0.9264 0.061 Uiso 1 1 calc R A .
C14 C -0.128(2) 0.5091(10) 0.9336(15) 0.062(9) Uani 1 1 d U A .
H14 H -0.1085 0.5313 0.9635 0.075 Uiso 1 1 calc R . .
C15 C -0.054(2) 0.4812(12) 0.9115(17) 0.077(10) Uani 1 1 d U . .
H15 H 0.0172 0.4849 0.9249 0.092 Uiso 1 1 calc R A .
N4 N 0.4627(15) 0.4078(6) 0.9751(11) 0.031(5) Uani 1 1 d DU A .
C16 C 0.443(2) 0.3964(9) 1.0329(15) 0.047(8) Uani 1 1 d U . .
H16 H 0.3907 0.3749 1.0356 0.057 Uiso 1 1 calc R A .
C17 C 0.483(2) 0.4099(11) 1.0926(17) 0.070(10) Uani 1 1 d U A .
H17 H 0.4652 0.3969 1.1329 0.084 Uiso 1 1 calc R . .
C18 C 0.552(2) 0.4436(11) 1.0893(17) 0.066(10) Uani 1 1 d U . .
H18 H 0.5768 0.4591 1.1268 0.080 Uiso 1 1 calc R A .
C19 C 0.580(3) 0.4525(14) 1.029(2) 0.107(14) Uani 1 1 d U A .
H19 H 0.6422 0.4689 1.0250 0.128 Uiso 1 1 calc R . .
C20 C 0.533(3) 0.4412(10) 0.973(2) 0.098(13) Uani 1 1 d DU . .
H20 H 0.5463 0.4557 0.9333 0.117 Uiso 1 1 calc R A .
N5 N 0.3922(16) 0.3156(7) 0.9149(10) 0.035(6) Uani 1 1 d U A .
C21 C 0.482(2) 0.3037(9) 0.9436(13) 0.044(7) Uani 1 1 d U . .
H21 H 0.5329 0.3252 0.9517 0.052 Uiso 1 1 calc R A .
C22 C 0.505(2) 0.2619(9) 0.9624(14) 0.049(8) Uani 1 1 d U A .
H22 H 0.5734 0.2542 0.9777 0.059 Uiso 1 1 calc R . .
C23 C 0.426(2) 0.2319(10) 0.9581(15) 0.061(9) Uani 1 1 d U . .
H23 H 0.4384 0.2033 0.9728 0.073 Uiso 1 1 calc R A .
C24 C 0.331(2) 0.2428(9) 0.9330(13) 0.045(7) Uani 1 1 d U A .
H24 H 0.2758 0.2226 0.9293 0.054 Uiso 1 1 calc R . .
C25 C 0.319(2) 0.2849(8) 0.9132(13) 0.042(7) Uani 1 1 d U . .
H25 H 0.2522 0.2930 0.8966 0.050 Uiso 1 1 calc R A .
N6 N 0.5712(14) 0.4296(6) 0.6153(10) 0.023(5) Uani 1 1 d U A .
C26 C 0.658(2) 0.4418(8) 0.6451(13) 0.039(7) Uani 1 1 d U . .
H26 H 0.6739 0.4291 0.6865 0.046 Uiso 1 1 calc R A .
C27 C 0.728(2) 0.4717(9) 0.6213(14) 0.053(8) Uani 1 1 d U A .
H27 H 0.7868 0.4810 0.6464 0.064 Uiso 1 1 calc R . .
C28 C 0.705(3) 0.4875(11) 0.5574(16) 0.069(10) Uani 1 1 d U . .
H28 H 0.7515 0.5075 0.5383 0.083 Uiso 1 1 calc R A .
C29 C 0.623(2) 0.4752(9) 0.5241(14) 0.043(7) Uani 1 1 d U A .
H29 H 0.6091 0.4852 0.4806 0.052 Uiso 1 1 calc R . .
C30 C 0.5539(18) 0.4463(9) 0.5553(14) 0.041(7) Uani 1 1 d U . .
H30 H 0.4918 0.4382 0.5321 0.049 Uiso 1 1 calc R A .
N7 N 0.5944(17) 0.3393(7) 0.6104(12) 0.042(6) Uani 1 1 d U A .
C31 C 0.604(3) 0.3411(11) 0.5450(19) 0.070(10) Uani 1 1 d U . .
H31 H 0.5509 0.3567 0.5218 0.084 Uiso 1 1 calc R A .
C32 C 0.679(3) 0.3233(12) 0.5072(18) 0.075(10) Uani 1 1 d U A .
H32 H 0.6802 0.3276 0.4610 0.090 Uiso 1 1 calc R . .
C33 C 0.755(3) 0.2985(13) 0.540(2) 0.082(11) Uani 1 1 d U . .
H33 H 0.8085 0.2845 0.5165 0.099 Uiso 1 1 calc R A .
C34 C 0.750(3) 0.2953(11) 0.6040(18) 0.070(10) Uani 1 1 d U A .
H34 H 0.8030 0.2808 0.6288 0.084 Uiso 1 1 calc R . .
C35 C 0.661(3) 0.3146(11) 0.637(2) 0.081(11) Uani 1 1 d U . .
H35 H 0.6534 0.3080 0.6818 0.097 Uiso 1 1 calc R A .
N8 N 0.4268(15) 0.2934(7) 0.6806(12) 0.036(6) Uani 1 1 d U A .
C36 C 0.440(2) 0.2723(10) 0.7347(17) 0.055(9) Uani 1 1 d U . .
H36 H 0.4678 0.2884 0.7704 0.066 Uiso 1 1 calc R A .
C37 C 0.419(2) 0.2307(11) 0.7485(18) 0.063(9) Uani 1 1 d U A .
H37 H 0.4182 0.2190 0.7916 0.076 Uiso 1 1 calc R . .
C38 C 0.399(2) 0.2076(12) 0.6914(19) 0.077(11) Uani 1 1 d U . .
H38 H 0.3994 0.1771 0.6938 0.093 Uiso 1 1 calc R A .
C39 C 0.380(3) 0.2266(11) 0.6311(18) 0.073(10) Uani 1 1 d U A .
H39 H 0.3533 0.2111 0.5940 0.088 Uiso 1 1 calc R . .
C40 C 0.401(3) 0.2697(12) 0.6293(18) 0.079(11) Uani 1 1 d U . .
H40 H 0.3968 0.2836 0.5878 0.095 Uiso 1 1 calc R A .
C41 C 0.3809(18) 0.5632(8) 0.6883(12) 0.028(6) Uani 1 1 d U A .
C42 C 0.352(3) 0.6075(10) 0.6884(16) 0.072(10) Uani 1 1 d U . .
H42 H 0.2887 0.6182 0.7053 0.086 Uiso 1 1 calc R A .
C43 C 0.433(3) 0.6347(11) 0.6589(16) 0.071(10) Uani 1 1 d U A .
H43 H 0.4243 0.6649 0.6617 0.086 Uiso 1 1 calc R . .
C44 C 0.515(3) 0.6206(11) 0.6295(16) 0.068(10) Uani 1 1 d U . .
H44 H 0.5607 0.6406 0.6097 0.081 Uiso 1 1 calc R A .
C45 C 0.537(2) 0.5785(9) 0.6264(14) 0.048(8) Uani 1 1 d U A .
H45 H 0.5962 0.5694 0.6027 0.058 Uiso 1 1 calc R . .
C46 C 0.4777(19) 0.5481(9) 0.6565(12) 0.037(7) Uani 1 1 d U . .
H46 H 0.4972 0.5187 0.6570 0.045 Uiso 1 1 calc R A .
N9 N 0.701(3) 0.3324(12) 1.032(2) 0.111(12) Uani 1 1 d U . .
C53 C 0.697(3) 0.3283(15) 1.096(2) 0.100(14) Uani 1 1 d U . .
H53 H 0.6581 0.3055 1.1148 0.120 Uiso 1 1 calc R . .
C54 C 0.748(3) 0.3572(17) 1.137(2) 0.115(15) Uani 1 1 d U . .
H54 H 0.7454 0.3517 1.1826 0.138 Uiso 1 1 calc R . .
C55 C 0.798(3) 0.3895(14) 1.120(2) 0.096(13) Uani 1 1 d U . .
H55 H 0.8282 0.4094 1.1506 0.115 Uiso 1 1 calc R . .
C56 C 0.803(4) 0.3931(19) 1.054(3) 0.147(19) Uani 1 1 d U . .
H56 H 0.8406 0.4164 1.0361 0.177 Uiso 1 1 calc R . .
C57 C 0.752(4) 0.361(2) 1.010(3) 0.142(19) Uani 1 1 d U . .
H57 H 0.7592 0.3636 0.9641 0.171 Uiso 1 1 calc R . .
N10 N 0.2697(15) 0.3918(7) 1.1862(12) 0.089(9) Uani 1 1 d GU . .
C58 C 0.2646(17) 0.4262(8) 1.2295(11) 0.092(12) Uani 1 1 d GU . .
H58 H 0.3263 0.4366 1.2509 0.110 Uiso 1 1 calc R . .
C59 C 0.169(2) 0.4454(8) 1.2417(12) 0.105(14) Uani 1 1 d GU . .
H59 H 0.1660 0.4689 1.2713 0.126 Uiso 1 1 calc R . .
C60 C 0.0792(17) 0.4302(10) 1.2105(15) 0.147(19) Uani 1 1 d GU . .
H60 H 0.0141 0.4433 1.2188 0.177 Uiso 1 1 calc R . .
C61 C 0.0842(16) 0.3958(10) 1.1672(14) 0.142(18) Uani 1 1 d GU . .
H61 H 0.0226 0.3854 1.1459 0.170 Uiso 1 1 calc R . .
C62 C 0.179(2) 0.3766(7) 1.1550(11) 0.088(12) Uani 1 1 d GU . .
H62 H 0.1829 0.3531 1.1254 0.106 Uiso 1 1 calc R . .
N11 N 0.149(5) 0.3623(15) 0.361(2) 0.11(2) Uani 0.50 1 d PGU . .
C63 C 0.221(3) 0.3364(19) 0.329(3) 0.10(3) Uani 0.50 1 d PGU . .
H63 H 0.2901 0.3460 0.3247 0.125 Uiso 0.50 1 calc PR . .
C64 C 0.190(5) 0.2965(18) 0.305(2) 0.13(3) Uani 0.50 1 d PGU . .
H64 H 0.2390 0.2789 0.2834 0.154 Uiso 0.50 1 calc PR . .
C65 C 0.088(6) 0.2825(16) 0.312(3) 0.14(4) Uani 0.50 1 d PGU . .
H65 H 0.0676 0.2552 0.2951 0.172 Uiso 0.50 1 calc PR . .
C66 C 0.017(4) 0.308(2) 0.343(3) 0.15(4) Uani 0.50 1 d PGU . .
H66 H -0.0527 0.2988 0.3481 0.184 Uiso 0.50 1 calc PR . .
C67 C 0.047(4) 0.348(2) 0.368(3) 0.15(4) Uani 0.50 1 d PGU . .
H67 H -0.0016 0.3659 0.3893 0.184 Uiso 0.50 1 calc PR . .

loop_
_atom_site_aniso_label
_atom_site_aniso_U_11
_atom_site_aniso_U_22
_atom_site_aniso_U_33
_atom_site_aniso_U_23
_atom_site_aniso_U_13
_atom_site_aniso_U_12
Tb1 0.0229(7) 0.0296(7) 0.0248(9) -0.0007(6) -0.0062(5) -0.0026(5)
Tb2 0.0259(7) 0.0331(7) 0.0264(9) -0.0020(6) -0.0037(5) 0.0000(6)
Tb3 0.0286(7) 0.0262(7) 0.0270(9) 0.0016(6) -0.0081(6) -0.0031(6)
Tb4 0.0254(7) 0.0250(7) 0.0297(9) -0.0016(6) -0.0046(5) -0.0019(6)
Te1 0.0245(9) 0.0262(9) 0.0237(12) -0.0014(7) -0.0054(7) -0.0020(7)
Te2 0.0215(9) 0.0389(11) 0.0323(13) -0.0008(8) -0.0055(7) -0.0043(8)
Te3 0.0273(9) 0.0287(10) 0.0357(13) 0.0000(8) -0.0057(8) 0.0006(7)
Te4 0.0367(10) 0.0488(12) 0.0265(13) -0.0037(9) -0.0052(8) -0.0021(9)
Te5 0.0341(10) 0.0288(10) 0.0407(13) -0.0109(8) -0.0083(8) -0.0013(8)
Te6 0.0279(9) 0.0274(10) 0.0345(13) 0.0037(8) -0.0088(8) 0.0004(7)
Te7 0.0291(9) 0.0236(9) 0.0321(13) 0.0010(8) -0.0096(7) -0.0036(7)
Te8 0.0282(10) 0.0568(13) 0.0314(13) -0.0133(9) -0.0031(8) -0.0060(9)
Te9 0.0232(9) 0.0363(10) 0.0295(12) 0.0083(8) -0.0065(7) -0.0048(8)
Te10 0.0377(10) 0.0279(10) 0.0372(13) 0.0014(8) -0.0096(8) -0.0018(8)
Te11 0.0762(16) 0.0652(15) 0.0430(16) 0.0241(11) -0.0184(11) -0.0327(12)
C47 0.059(16) 0.053(16) 0.058(16) 0.005(8) -0.003(9) -0.005(8)
C48 0.060(11) 0.064(12) 0.058(12) -0.005(8) -0.008(8) -0.002(8)
C49 0.085(18) 0.072(18) 0.099(19) -0.022(15) -0.001(15) -0.007(15)
C50 0.10(2) 0.11(2) 0.10(2) -0.011(16) -0.001(16) -0.028(16)
C51 0.11(2) 0.12(2) 0.10(2) -0.018(17) 0.019(17) -0.028(17)
C52 0.12(2) 0.14(2) 0.12(2) -0.010(18) 0.010(18) -0.026(18)
Te1B 0.0762(16) 0.0652(15) 0.0430(16) 0.0241(11) -0.0184(11) -0.0327(12)
Te2B 0.038(15) 0.026(14) 0.038(18) 0.009(11) -0.032(13) -0.005(11)
N1 0.019(7) 0.035(8) 0.029(9) 0.008(7) 0.000(6) -0.013(7)
C1 0.031(13) 0.083(17) 0.047(16) 0.015(13) -0.012(12) 0.001(13)
C2 0.073(17) 0.092(18) 0.059(17) 0.001(15) 0.000(14) 0.005(15)
C3 0.041(14) 0.060(16) 0.073(17) 0.022(14) -0.015(13) 0.008(13)
C4 0.12(2) 0.11(2) 0.12(2) 0.040(17) -0.042(17) -0.027(17)
C5 0.095(18) 0.081(18) 0.086(19) 0.038(15) -0.039(15) -0.008(15)
N2 0.035(11) 0.054(13) 0.052(14) -0.008(11) -0.007(10) 0.008(10)
C6 0.069(15) 0.052(15) 0.028(15) -0.003(13) 0.003(12) -0.005(13)
C7 0.061(15) 0.060(16) 0.038(16) -0.007(13) 0.010(12) -0.020(13)
C8 0.093(18) 0.066(17) 0.073(19) -0.014(15) 0.010(15) -0.001(15)
C9 0.100(18) 0.079(18) 0.074(18) -0.038(15) -0.026(15) 0.003(15)
C10 0.099(19) 0.067(18) 0.10(2) -0.009(15) 0.001(16) -0.016(15)
N3 0.041(11) 0.035(11) 0.031(13) -0.005(9) -0.017(9) -0.005(10)
C11 0.047(15) 0.069(16) 0.065(17) -0.022(13) 0.003(13) -0.008(13)
C12 0.044(14) 0.069(16) 0.071(17) -0.025(14) -0.035(13) 0.003(13)
C13 0.026(12) 0.076(16) 0.053(16) -0.020(13) 0.010(11) -0.005(12)
C14 0.055(15) 0.060(16) 0.071(17) -0.025(13) -0.010(13) 0.018(13)
C15 0.050(15) 0.093(18) 0.087(18) -0.025(15) -0.010(14) 0.021(14)
N4 0.038(8) 0.032(8) 0.022(9) -0.002(7) -0.003(7) -0.005(7)
C16 0.055(14) 0.051(14) 0.036(16) -0.016(12) -0.013(12) -0.022(12)
C17 0.057(15) 0.082(18) 0.070(18) 0.012(14) -0.019(14) -0.015(14)
C18 0.081(17) 0.077(17) 0.041(17) -0.002(14) 0.006(14) -0.022(14)
C19 0.12(2) 0.11(2) 0.09(2) 0.008(17) -0.003(17) -0.045(17)
C20 0.107(19) 0.10(2) 0.08(2) 0.018(16) -0.026(16) -0.025(16)
N5 0.042(11) 0.036(11) 0.027(12) 0.018(9) -0.009(9) -0.001(10)
C21 0.042(13) 0.049(14) 0.040(15) -0.004(12) 0.000(12) 0.013(12)
C22 0.034(13) 0.035(13) 0.079(16) 0.024(12) 0.017(12) 0.003(11)
C23 0.069(16) 0.043(15) 0.070(17) 0.017(13) 0.009(14) 0.000(13)
C24 0.044(13) 0.034(13) 0.055(15) -0.004(12) -0.003(12) -0.014(11)
C25 0.043(13) 0.033(13) 0.048(15) 0.014(11) -0.009(11) -0.004(11)
N6 0.019(7) 0.030(8) 0.021(9) 0.006(7) 0.005(6) -0.001(6)
C26 0.049(14) 0.037(13) 0.029(14) 0.006(11) -0.015(11) 0.013(11)
C27 0.046(14) 0.061(15) 0.051(16) 0.030(13) -0.017(12) -0.009(12)
C28 0.077(17) 0.063(16) 0.066(18) 0.017(14) 0.004(14) 0.004(14)
C29 0.039(13) 0.054(15) 0.036(15) 0.015(12) -0.004(11) -0.018(12)
C30 0.019(11) 0.051(14) 0.053(16) -0.001(12) -0.001(11) -0.008(11)
N7 0.051(12) 0.030(11) 0.045(14) -0.013(10) -0.011(11) -0.018(10)
C31 0.063(16) 0.062(16) 0.084(19) -0.032(15) -0.014(14) -0.001(14)
C32 0.062(16) 0.089(18) 0.074(18) -0.028(15) 0.010(14) -0.031(15)
C33 0.051(16) 0.098(19) 0.10(2) -0.032(16) 0.014(15) -0.001(15)
C34 0.074(17) 0.067(17) 0.069(18) -0.020(14) -0.016(14) 0.006(14)
C35 0.083(18) 0.060(17) 0.098(19) -0.018(15) -0.015(15) -0.007(15)
N8 0.029(11) 0.032(11) 0.047(14) -0.005(11) 0.010(10) -0.009(9)
C36 0.046(14) 0.052(15) 0.067(17) 0.013(14) -0.009(13) -0.012(12)
C37 0.060(15) 0.059(16) 0.070(17) -0.013(14) -0.014(13) -0.008(13)
C38 0.066(16) 0.067(17) 0.099(19) 0.009(16) 0.001(15) 0.010(14)
C39 0.103(18) 0.052(16) 0.064(18) 0.001(14) -0.008(15) -0.020(14)
C40 0.104(19) 0.070(17) 0.064(18) -0.009(15) 0.006(15) -0.015(15)
C41 0.028(9) 0.028(9) 0.027(9) 0.001(7) -0.015(7) 0.000(7)
C42 0.092(17) 0.045(15) 0.078(17) -0.008(13) 0.026(14) -0.009(14)
C43 0.086(17) 0.050(15) 0.078(18) -0.014(14) -0.003(15) -0.022(14)
C44 0.068(16) 0.065(17) 0.071(17) 0.007(14) 0.022(14) -0.020(14)
C45 0.046(14) 0.042(14) 0.057(16) 0.023(12) 0.007(12) -0.008(12)
C46 0.049(13) 0.032(13) 0.031(14) -0.003(11) -0.003(11) -0.001(11)
N9 0.119(19) 0.099(18) 0.115(19) 0.005(16) 0.005(16) -0.014(16)
C53 0.096(19) 0.11(2) 0.10(2) -0.004(17) 0.018(16) -0.015(16)
C54 0.11(2) 0.12(2) 0.11(2) 0.006(17) -0.017(17) -0.012(17)
C55 0.094(19) 0.10(2) 0.09(2) -0.008(16) -0.040(16) 0.006(16)
C56 0.14(2) 0.16(3) 0.15(3) 0.014(18) 0.017(18) -0.019(18)
C57 0.14(2) 0.15(3) 0.13(2) -0.007(18) 0.030(18) -0.020(18)
N10 0.105(17) 0.073(16) 0.088(17) -0.002(14) -0.012(14) 0.002(14)
C58 0.078(18) 0.10(2) 0.10(2) -0.007(16) -0.005(15) 0.018(16)
C59 0.10(2) 0.11(2) 0.11(2) -0.018(16) 0.008(16) 0.017(17)
C60 0.15(2) 0.14(3) 0.16(3) -0.034(18) 0.003(18) -0.005(18)
C61 0.13(2) 0.16(2) 0.14(2) -0.012(18) 0.028(18) 0.032(18)
C62 0.072(17) 0.085(19) 0.108(19) -0.010(16) 0.009(15) 0.016(15)
N11 0.10(3) 0.12(3) 0.10(3) -0.008(19) -0.004(18) 0.025(19)
C63 0.11(3) 0.10(3) 0.10(3) 0.014(19) -0.003(19) 0.003(19)
C64 0.14(4) 0.13(4) 0.12(4) 0.00(2) 0.00(2) 0.00(2)
C65 0.13(4) 0.15(4) 0.15(4) 0.00(2) 0.01(2) 0.00(2)
C66 0.16(4) 0.15(4) 0.15(4) -0.01(2) 0.02(2) -0.01(2)
C67 0.15(4) 0.16(4) 0.15(4) -0.01(2) 0.02(2) 0.00(2)

loop_
_atom_type_symbol
_atom_type_description
_atom_type_scat_dispersion_real
_atom_type_scat_dispersion_imag
_atom_type_scat_source
C C 0.0033 0.0016 'International Tables Vol C Tables 4.2.6.8 and 6.1.1.4'
H H 0.0000 0.0000 'International Tables Vol C Tables 4.2.6.8 and 6.1.1.4'
N N 0.0061 0.0033 'International Tables Vol C Tables 4.2.6.8 and 6.1.1.4'
Te Te -0.5308 1.6751 'International Tables Vol C Tables 4.2.6.8 and 6.1.1.4'
Tb Tb -0.1723 4.1537 'International Tables Vol C Tables 4.2.6.8 and 6.1.1.4'

loop_
_geom_angle_atom_site_label_1
_geom_angle_atom_site_label_2
_geom_angle_atom_site_label_3
_geom_angle
_geom_angle_site_symmetry_1
_geom_angle_site_symmetry_3
_geom_angle_publ_flag
N2 Tb1 N1 87.3(7) . . ?
N2 Tb1 Te9 142.5(5) . . ?
N1 Tb1 Te9 98.5(4) . . ?
N2 Tb1 Te3 135.9(5) . . ?
N1 Tb1 Te3 86.9(5) . . ?
Te9 Tb1 Te3 81.47(7) . . ?
N2 Tb1 Te1 88.4(5) . . ?
N1 Tb1 Te1 174.1(4) . . ?
Te9 Tb1 Te1 87.35(7) . . ?
Te3 Tb1 Te1 93.39(7) . . ?
N2 Tb1 Te8 85.4(5) . . ?
N1 Tb1 Te8 88.4(4) . . ?
Te9 Tb1 Te8 58.07(7) . . ?
Te3 Tb1 Te8 138.02(7) . . ?
Te1 Tb1 Te8 95.25(7) . . ?
N2 Tb1 Te2 83.0(5) . . ?
N1 Tb1 Te2 85.2(4) . . ?
Te9 Tb1 Te2 134.20(7) . . ?
Te3 Tb1 Te2 53.01(6) . . ?
Te1 Tb1 Te2 90.33(7) . . ?
Te8 Tb1 Te2 166.93(6) . . ?
N3 Tb2 Te11 91.3(5) . . ?
N3 Tb2 Te4 92.3(4) . . ?
Te11 Tb2 Te4 73.71(8) . . ?
N3 Tb2 Te2 90.3(4) . . ?
Te11 Tb2 Te2 89.00(8) . . ?
Te4 Tb2 Te2 162.55(7) . . ?
N3 Tb2 Te3 81.3(5) . . ?
Te11 Tb2 Te3 141.18(7) . . ?
Te4 Tb2 Te3 144.18(7) . . ?
Te2 Tb2 Te3 53.25(6) . . ?
N3 Tb2 Te5 86.2(5) . . ?
Te11 Tb2 Te5 126.54(8) . . ?
Te4 Tb2 Te5 53.10(6) . . ?
Te2 Tb2 Te5 144.33(7) . . ?
Te3 Tb2 Te5 91.19(7) . . ?
N3 Tb2 Te1 170.1(5) . . ?
Te11 Tb2 Te1 98.51(8) . . ?
Te4 Tb2 Te1 90.36(7) . . ?
Te2 Tb2 Te1 89.93(7) . . ?
Te3 Tb2 Te1 90.96(7) . . ?
Te5 Tb2 Te1 87.80(7) . . ?
N5 Tb3 N4 81.4(7) . . ?
N5 Tb3 Te7 141.1(5) . . ?
N4 Tb3 Te7 100.9(5) . . ?
N5 Tb3 Te5 137.4(5) . . ?
N4 Tb3 Te5 90.7(5) . . ?
Te7 Tb3 Te5 81.49(7) . . ?
N5 Tb3 Te1 90.3(5) . . ?
N4 Tb3 Te1 169.8(5) . . ?
Te7 Tb3 Te1 89.26(7) . . ?
Te5 Tb3 Te1 91.50(7) . . ?
N5 Tb3 Te6 86.0(5) . . ?
N4 Tb3 Te6 91.5(5) . . ?
Te7 Tb3 Te6 55.21(6) . . ?
Te5 Tb3 Te6 136.22(7) . . ?
Te1 Tb3 Te6 93.84(8) . . ?
N5 Tb3 Te4 84.1(5) . . ?
N4 Tb3 Te4 82.7(5) . . ?
Te7 Tb3 Te4 134.81(7) . . ?
Te5 Tb3 Te4 53.33(7) . . ?
Te1 Tb3 Te4 90.66(7) . . ?
Te6 Tb3 Te4 169.17(6) . . ?
N6 Tb4 N7 67.0(6) . . ?
N6 Tb4 N8 137.0(6) . . ?
N7 Tb4 N8 70.0(6) . . ?
N6 Tb4 Te8 91.2(4) . . ?
N7 Tb4 Te8 89.3(5) . . ?
N8 Tb4 Te8 88.0(5) . . ?
N6 Tb4 Te7 77.9(4) . . ?
N7 Tb4 Te7 126.7(4) . . ?
N8 Tb4 Te7 131.3(5) . . ?
Te8 Tb4 Te7 131.45(7) . . ?
N6 Tb4 Te9 77.9(4) . . ?
N7 Tb4 Te9 130.3(6) . . ?
N8 Tb4 Te9 133.7(5) . . ?
Te8 Tb4 Te9 56.53(6) . . ?
Te7 Tb4 Te9 74.92(6) . . ?
N6 Tb4 Te6 93.3(4) . . ?
N7 Tb4 Te6 88.6(5) . . ?
N8 Tb4 Te6 85.9(5) . . ?
Te8 Tb4 Te6 173.82(6) . . ?
Te7 Tb4 Te6 53.87(6) . . ?
Te9 Tb4 Te6 128.67(7) . . ?
N6 Tb4 Te1 154.2(4) . . ?
N7 Tb4 Te1 138.8(5) . . ?
N8 Tb4 Te1 68.9(4) . . ?
Te8 Tb4 Te1 89.42(7) . . ?
Te7 Tb4 Te1 82.35(7) . . ?
Te9 Tb4 Te1 80.96(7) . . ?
Te6 Tb4 Te1 88.37(7) . . ?
Tb3 Te1 Tb1 138.56(7) . . ?
Tb3 Te1 Tb2 83.59(7) . . ?
Tb1 Te1 Tb2 82.30(7) . . ?
Tb3 Te1 Tb4 83.15(7) . . ?
Tb1 Te1 Tb4 81.97(7) . . ?
Tb2 Te1 Tb4 138.21(7) . . ?
Te3 Te2 Tb2 63.53(7) . . ?
Te3 Te2 Tb1 61.73(7) . . ?
Tb2 Te2 Tb1 81.78(7) . . ?
Te2 Te3 Tb1 65.27(7) . . ?
Te2 Te3 Tb2 63.22(7) . . ?
Tb1 Te3 Tb2 83.20(7) . . ?
Te2 Te3 Te10 148.41(7) . . ?
Tb1 Te3 Te10 92.17(7) . . ?
Tb2 Te3 Te10 93.71(7) . . ?
Te5 Te4 Tb2 64.43(7) . . ?
Te5 Te4 Tb3 60.93(7) . . ?
Tb2 Te4 Tb3 82.83(7) . . ?
Te4 Te5 Tb3 65.74(7) . . ?
Te4 Te5 Tb2 62.47(7) . . ?
Tb3 Te5 Tb2 84.10(7) . . ?
Te4 Te5 Te10 153.07(8) . . ?
Tb3 Te5 Te10 97.30(8) . . ?
Tb2 Te5 Te10 96.42(7) . . ?
Te7 Te6 Tb3 60.24(7) . . ?
Te7 Te6 Tb4 62.84(7) . . ?
Tb3 Te6 Tb4 84.72(7) . . ?
Te6 Te7 Tb3 64.55(7) . . ?
Te6 Te7 Tb4 63.28(6) . . ?
Tb3 Te7 Tb4 86.97(6) . . ?
Te6 Te7 Te10 161.40(7) . . ?
Tb3 Te7 Te10 105.26(8) . . ?
Tb4 Te7 Te10 102.00(7) . . ?
Te9 Te8 Tb1 60.02(7) . . ?
Te9 Te8 Tb4 62.15(7) . . ?
Tb1 Te8 Tb4 84.98(7) . . ?
Te8 Te9 Tb1 61.91(7) . . ?
Te8 Te9 Te10 166.52(8) . . ?
Tb1 Te9 Te10 110.45(8) . . ?
Te8 Te9 Tb4 61.32(6) . . ?
Tb1 Te9 Tb4 85.50(7) . . ?
Te10 Te9 Tb4 108.46(7) . . ?
C41 Te10 Te9 96.6(7) . . ?
C41 Te10 Te7 95.1(6) . . ?
Te9 Te10 Te7 73.30(7) . . ?
C41 Te10 Te5 142.6(6) . . ?
Te9 Te10 Te5 109.14(7) . . ?
Te7 Te10 Te5 68.27(7) . . ?
C41 Te10 Te3 143.9(6) . . ?
Te9 Te10 Te3 69.10(7) . . ?
Te7 Te10 Te3 110.91(7) . . ?
Te5 Te10 Te3 72.52(7) . . ?
C47 Te11 Tb2 115.6(10) . . ?
C48 C47 C52 117(3) . . ?
C48 C47 Te11 121.3(19) . . ?
C52 C47 Te11 120(3) . . ?
C49 C48 C47 124(3) . . ?
C48 C49 C50 119(4) . . ?
C51 C50 C49 120(4) . . ?
C50 C51 C52 118(4) . . ?
C47 C52 C51 120(4) . . ?
C5 N1 C1 116(3) . . ?
C5 N1 Tb1 116.3(19) . . ?
C1 N1 Tb1 126.3(18) . . ?
N1 C1 C2 121(3) . . ?
C3 C2 C1 121(3) . . ?
C2 C3 C4 118(3) . . ?
C3 C4 C5 113(4) . . ?
N1 C5 C4 125(4) . . ?
C6 N2 C10 113(3) . . ?
C6 N2 Tb1 126(2) . . ?
C10 N2 Tb1 120(2) . . ?
C7 C6 N2 128(3) . . ?
C6 C7 C8 117(3) . . ?
C7 C8 C9 119(3) . . ?
C10 C9 C8 117(4) . . ?
C9 C10 N2 124(4) . . ?
C11 N3 C15 120(3) . . ?
C11 N3 Tb2 118.5(19) . . ?
C15 N3 Tb2 121.5(18) . . ?
N3 C11 C12 122(3) . . ?
C11 C12 C13 123(3) . . ?
C14 C13 C12 114(3) . . ?
C15 C14 C13 121(3) . . ?
N3 C15 C14 120(3) . . ?
C16 N4 C20 113(3) . . ?
C16 N4 Tb3 128.9(17) . . ?
C20 N4 Tb3 117(2) . . ?
N4 C16 C17 131(3) . . ?
C18 C17 C16 115(3) . . ?
C19 C18 C17 113(3) . . ?
C20 C19 C18 128(4) . . ?
C19 C20 N4 118(3) . . ?
C21 N5 C25 114(2) . . ?
C21 N5 Tb3 121.0(18) . . ?
C25 N5 Tb3 124.7(16) . . ?
N5 C21 C22 124(3) . . ?
C23 C22 C21 117(3) . . ?
C24 C23 C22 121(3) . . ?
C23 C24 C25 116(3) . . ?
N5 C25 C24 127(3) . . ?
C26 N6 C30 116(2) . . ?
C26 N6 Tb4 121.4(17) . . ?
C30 N6 Tb4 123.1(15) . . ?
N6 C26 C27 126(2) . . ?
C26 C27 C28 116(3) . . ?
C29 C28 C27 121(3) . . ?
C28 C29 C30 117(3) . . ?
N6 C30 C29 124(2) . . ?
C35 N7 C31 112(3) . . ?
C35 N7 Tb4 126(3) . . ?
C31 N7 Tb4 122(2) . . ?
N7 C31 C32 128(3) . . ?
C31 C32 C33 117(4) . . ?
C34 C33 C32 118(3) . . ?
C33 C34 C35 119(4) . . ?
N7 C35 C34 126(4) . . ?
C36 N8 C40 115(3) . . ?
C36 N8 Tb4 125(2) . . ?
C40 N8 Tb4 121(2) . . ?
N8 C36 C37 130(3) . . ?
C36 C37 C38 111(3) . . ?
C39 C38 C37 123(4) . . ?
C40 C39 C38 114(3) . . ?
N8 C40 C39 125(4) . . ?
C42 C41 C46 122(2) . . ?
C42 C41 Te10 119(2) . . ?
C46 C41 Te10 119.1(17) . . ?
C41 C42 C43 111(3) . . ?
C44 C43 C42 126(3) . . ?
C43 C44 C45 122(3) . . ?
C44 C45 C46 122(3) . . ?
C45 C46 C41 117(2) . . ?
C57 N9 C53 119(5) . . ?
N9 C53 C54 120(4) . . ?
C55 C54 C53 128(5) . . ?
C54 C55 C56 112(5) . . ?
C55 C56 C57 121(5) . . ?
N9 C57 C56 121(5) . . ?
C58 N10 C62 120.0 . . ?
N10 C58 C59 120.0 . . ?
C60 C59 C58 120.0 . . ?
C61 C60 C59 120.0 . . ?
C60 C61 C62 120.0 . . ?
C61 C62 N10 120.0 . . ?
C63 N11 C67 120.0 . . ?
C64 C63 N11 120.0 . . ?
C63 C64 C65 120.0 . . ?
C64 C65 C66 120.0 . . ?
C67 C66 C65 120.0 . . ?
C66 C67 N11 120.0 . . ?

loop_
_geom_bond_atom_site_label_1
_geom_bond_atom_site_label_2
_geom_bond_distance
_geom_bond_site_symmetry_2
_geom_bond_publ_flag
Tb1 N2 2.51(2) . ?
Tb1 N1 2.561(19) . ?
Tb1 Te9 3.021(3) . ?
Tb1 Te3 3.046(3) . ?
Tb1 Te1 3.050(3) . ?
Tb1 Te8 3.077(3) . ?
Tb1 Te2 3.141(3) . ?
Tb2 N3 2.55(2) . ?
Tb2 Te11 2.994(3) . ?
Tb2 Te4 3.073(3) . ?
Tb2 Te2 3.078(3) . ?
Tb2 Te3 3.086(3) . ?
Tb2 Te5 3.127(3) . ?
Tb2 Te1 3.136(3) . ?
Tb3 N5 2.456(19) . ?
Tb3 N4 2.52(2) . ?
Tb3 Te7 3.006(3) . ?
Tb3 Te5 3.020(3) . ?
Tb3 Te1 3.042(3) . ?
Tb3 Te6 3.127(3) . ?
Tb3 Te4 3.151(3) . ?
Tb4 N6 2.560(18) . ?
Tb4 N7 2.57(2) . ?
Tb4 N8 2.63(2) . ?
Tb4 Te8 3.113(3) . ?
Tb4 Te7 3.132(3) . ?
Tb4 Te9 3.137(3) . ?
Tb4 Te6 3.144(3) . ?
Tb4 Te1 3.317(3) . ?
Te2 Te3 2.762(3) . ?
Te3 Te10 3.836(4) . ?
Te4 Te5 2.772(3) . ?
Te5 Te10 3.665(3) . ?
Te6 Te7 2.843(3) . ?
Te7 Te10 3.327(3) . ?
Te8 Te9 2.960(3) . ?
Te9 Te10 3.051(3) . ?
Te10 C41 2.12(2) . ?
Te11 C47 2.120(10) . ?
C47 C48 1.386(10) . ?
C47 C52 1.386(10) . ?
C48 C49 1.36(4) . ?
C49 C50 1.41(5) . ?
C50 C51 1.39(5) . ?
C51 C52 1.47(5) . ?
N1 C5 1.28(4) . ?
N1 C1 1.30(3) . ?
C1 C2 1.39(4) . ?
C2 C3 1.30(4) . ?
C3 C4 1.37(4) . ?
C4 C5 1.40(4) . ?
N2 C6 1.35(3) . ?
N2 C10 1.39(4) . ?
C6 C7 1.31(4) . ?
C7 C8 1.34(4) . ?
C8 C9 1.43(5) . ?
C9 C10 1.33(5) . ?
N3 C11 1.29(3) . ?
N3 C15 1.33(4) . ?
C11 C12 1.32(4) . ?
C12 C13 1.39(4) . ?
C13 C14 1.38(4) . ?
C14 C15 1.38(4) . ?
N4 C16 1.26(3) . ?
N4 C20 1.377(10) . ?
C16 C17 1.38(4) . ?
C17 C18 1.38(4) . ?
C18 C19 1.32(4) . ?
C19 C20 1.32(5) . ?
N5 C21 1.33(3) . ?
N5 C25 1.34(3) . ?
C21 C22 1.39(4) . ?
C22 C23 1.38(4) . ?
C23 C24 1.36(4) . ?
C24 C25 1.38(3) . ?
N6 C26 1.31(3) . ?
N6 C30 1.34(3) . ?
C26 C27 1.39(4) . ?
C27 C28 1.41(4) . ?
C28 C29 1.30(4) . ?
C29 C30 1.43(3) . ?
N7 C35 1.26(4) . ?
N7 C31 1.34(4) . ?
C31 C32 1.37(4) . ?
C32 C33 1.40(5) . ?
C33 C34 1.31(4) . ?
C34 C35 1.46(4) . ?
N8 C36 1.29(3) . ?
N8 C40 1.31(4) . ?
C36 C37 1.35(4) . ?
C37 C38 1.39(4) . ?
C38 C39 1.38(4) . ?
C39 C40 1.37(4) . ?
C41 C42 1.43(4) . ?
C41 C46 1.49(3) . ?
C42 C43 1.48(4) . ?
C43 C44 1.31(4) . ?
C44 C45 1.34(4) . ?
C45 C46 1.37(3) . ?
N9 C57 1.20(6) . ?
N9 C53 1.31(4) . ?
C53 C54 1.37(5) . ?
C54 C55 1.24(5) . ?
C55 C56 1.35(5) . ?
C56 C57 1.48(6) . ?
N10 C58 1.3900 . ?
N10 C62 1.3900 . ?
C58 C59 1.3900 . ?
C59 C60 1.3900 . ?
C60 C61 1.3900 . ?
C61 C62 1.3900 . ?
N11 C63 1.3900 . ?
N11 C67 1.3900 . ?
C63 C64 1.3900 . ?
C64 C65 1.3900 . ?
C65 C66 1.3900 . ?
C66 C67 1.3900 . ?

loop_
_geom_torsion_atom_site_label_1
_geom_torsion_atom_site_label_2
_geom_torsion_atom_site_label_3
_geom_torsion_atom_site_label_4
_geom_torsion
_geom_torsion_site_symmetry_1
_geom_torsion_site_symmetry_2
_geom_torsion_site_symmetry_3
_geom_torsion_site_symmetry_4
_geom_torsion_publ_flag
N5 Tb3 Te1 Tb1 -179.1(5) . . . . ?
N4 Tb3 Te1 Tb1 146(3) . . . . ?
Te7 Tb3 Te1 Tb1 -38.03(11) . . . . ?
Te5 Tb3 Te1 Tb1 43.44(11) . . . . ?
Te6 Tb3 Te1 Tb1 -93.08(11) . . . . ?
Te4 Tb3 Te1 Tb1 96.77(11) . . . . ?
N5 Tb3 Te1 Tb2 110.2(5) . . . . ?
N4 Tb3 Te1 Tb2 75(3) . . . . ?
Te7 Tb3 Te1 Tb2 -108.71(7) . . . . ?
Te5 Tb3 Te1 Tb2 -27.25(6) . . . . ?
Te6 Tb3 Te1 Tb2 -163.76(5) . . . . ?
Te4 Tb3 Te1 Tb2 26.09(6) . . . . ?
N5 Tb3 Te1 Tb4 -109.5(5) . . . . ?
N4 Tb3 Te1 Tb4 -145(3) . . . . ?
Te7 Tb3 Te1 Tb4 31.57(5) . . . . ?
Te5 Tb3 Te1 Tb4 113.03(7) . . . . ?
Te6 Tb3 Te1 Tb4 -23.49(5) . . . . ?
Te4 Tb3 Te1 Tb4 166.37(5) . . . . ?
N2 Tb1 Te1 Tb3 176.8(5) . . . . ?
N1 Tb1 Te1 Tb3 -140(4) . . . . ?
Te9 Tb1 Te1 Tb3 34.04(11) . . . . ?
Te3 Tb1 Te1 Tb3 -47.25(11) . . . . ?
Te8 Tb1 Te1 Tb3 91.63(11) . . . . ?
Te2 Tb1 Te1 Tb3 -100.20(11) . . . . ?
N2 Tb1 Te1 Tb2 -112.0(5) . . . . ?
N1 Tb1 Te1 Tb2 -69(4) . . . . ?
Te9 Tb1 Te1 Tb2 105.18(7) . . . . ?
Te3 Tb1 Te1 Tb2 23.90(5) . . . . ?
Te8 Tb1 Te1 Tb2 162.78(6) . . . . ?
Te2 Tb1 Te1 Tb2 -29.06(5) . . . . ?
N2 Tb1 Te1 Tb4 106.8(5) . . . . ?
N1 Tb1 Te1 Tb4 150(4) . . . . ?
Te9 Tb1 Te1 Tb4 -35.98(6) . . . . ?
Te3 Tb1 Te1 Tb4 -117.27(6) . . . . ?
Te8 Tb1 Te1 Tb4 21.61(5) . . . . ?
Te2 Tb1 Te1 Tb4 -170.22(5) . . . . ?
N3 Tb2 Te1 Tb3 79(3) . . . . ?
Te11 Tb2 Te1 Tb3 -100.37(8) . . . . ?
Te4 Tb2 Te1 Tb3 -26.80(6) . . . . ?
Te2 Tb2 Te1 Tb3 170.65(5) . . . . ?
Te3 Tb2 Te1 Tb3 117.41(6) . . . . ?
Te5 Tb2 Te1 Tb3 26.26(6) . . . . ?
N3 Tb2 Te1 Tb1 -62(3) . . . . ?
Te11 Tb2 Te1 Tb1 118.69(7) . . . . ?
Te4 Tb2 Te1 Tb1 -167.73(6) . . . . ?
Te2 Tb2 Te1 Tb1 29.71(5) . . . . ?
Te3 Tb2 Te1 Tb1 -23.52(5) . . . . ?
Te5 Tb2 Te1 Tb1 -114.68(7) . . . . ?
N3 Tb2 Te1 Tb4 7(3) . . . . ?
Te11 Tb2 Te1 Tb4 -172.58(8) . . . . ?
Te4 Tb2 Te1 Tb4 -99.00(10) . . . . ?
Te2 Tb2 Te1 Tb4 98.44(10) . . . . ?
Te3 Tb2 Te1 Tb4 45.20(10) . . . . ?
Te5 Tb2 Te1 Tb4 -45.95(10) . . . . ?
N6 Tb4 Te1 Tb3 -70.9(10) . . . . ?
N7 Tb4 Te1 Tb3 109.2(8) . . . . ?
N8 Tb4 Te1 Tb3 109.5(6) . . . . ?
Te8 Tb4 Te1 Tb3 -162.47(6) . . . . ?
Te7 Tb4 Te1 Tb3 -30.45(5) . . . . ?
Te9 Tb4 Te1 Tb3 -106.31(7) . . . . ?
Te6 Tb4 Te1 Tb3 23.30(5) . . . . ?
N6 Tb4 Te1 Tb1 70.3(10) . . . . ?
N7 Tb4 Te1 Tb1 -109.6(8) . . . . ?
N8 Tb4 Te1 Tb1 -109.3(5) . . . . ?
Te8 Tb4 Te1 Tb1 -21.26(6) . . . . ?
Te7 Tb4 Te1 Tb1 110.76(6) . . . . ?
Te9 Tb4 Te1 Tb1 34.91(6) . . . . ?
Te6 Tb4 Te1 Tb1 164.51(5) . . . . ?
N6 Tb4 Te1 Tb2 1.5(10) . . . . ?
N7 Tb4 Te1 Tb2 -178.4(8) . . . . ?
N8 Tb4 Te1 Tb2 -178.1(6) . . . . ?
Te8 Tb4 Te1 Tb2 -90.11(11) . . . . ?
Te7 Tb4 Te1 Tb2 41.91(10) . . . . ?
Te9 Tb4 Te1 Tb2 -33.94(9) . . . . ?
Te6 Tb4 Te1 Tb2 95.66(10) . . . . ?
N3 Tb2 Te2 Te3 78.9(5) . . . . ?
Te11 Tb2 Te2 Te3 170.24(8) . . . . ?
Te4 Tb2 Te2 Te3 177.8(2) . . . . ?
Te5 Tb2 Te2 Te3 -5.12(11) . . . . ?
Te1 Tb2 Te2 Te3 -91.25(7) . . . . ?
N3 Tb2 Te2 Tb1 141.3(5) . . . . ?
Te11 Tb2 Te2 Tb1 -127.33(8) . . . . ?
Te4 Tb2 Te2 Tb1 -119.8(2) . . . . ?
Te3 Tb2 Te2 Tb1 62.44(7) . . . . ?
Te5 Tb2 Te2 Tb1 57.31(12) . . . . ?
Te1 Tb2 Te2 Tb1 -28.81(5) . . . . ?
N2 Tb1 Te2 Te3 -177.6(5) . . . . ?
N1 Tb1 Te2 Te3 -89.7(5) . . . . ?
Te9 Tb1 Te2 Te3 7.37(9) . . . . ?
Te1 Tb1 Te2 Te3 94.00(8) . . . . ?
Te8 Tb1 Te2 Te3 -150.6(3) . . . . ?
N2 Tb1 Te2 Tb2 118.1(5) . . . . ?
N1 Tb1 Te2 Tb2 -154.0(5) . . . . ?
Te9 Tb1 Te2 Tb2 -56.93(10) . . . . ?
Te3 Tb1 Te2 Tb2 -64.30(7) . . . . ?
Te1 Tb1 Te2 Tb2 29.70(5) . . . . ?
Te8 Tb1 Te2 Tb2 145.1(3) . . . . ?
Tb2 Te2 Te3 Tb1 94.96(7) . . . . ?
Tb1 Te2 Te3 Tb2 -94.96(7) . . . . ?
Tb2 Te2 Te3 Te10 46.98(14) . . . . ?
Tb1 Te2 Te3 Te10 -47.98(13) . . . . ?
N2 Tb1 Te3 Te2 3.4(8) . . . . ?
N1 Tb1 Te3 Te2 86.3(4) . . . . ?
Te9 Tb1 Te3 Te2 -174.66(6) . . . . ?
Te1 Tb1 Te3 Te2 -87.85(8) . . . . ?
Te8 Tb1 Te3 Te2 170.43(9) . . . . ?
N2 Tb1 Te3 Tb2 67.0(8) . . . . ?
N1 Tb1 Te3 Tb2 149.9(4) . . . . ?
Te9 Tb1 Te3 Tb2 -111.06(7) . . . . ?
Te1 Tb1 Te3 Tb2 -24.25(5) . . . . ?
Te8 Tb1 Te3 Tb2 -125.97(9) . . . . ?
Te2 Tb1 Te3 Tb2 63.60(7) . . . . ?
N2 Tb1 Te3 Te10 160.4(8) . . . . ?
N1 Tb1 Te3 Te10 -116.6(4) . . . . ?
Te9 Tb1 Te3 Te10 -17.58(5) . . . . ?
Te1 Tb1 Te3 Te10 69.23(7) . . . . ?
Te8 Tb1 Te3 Te10 -32.49(10) . . . . ?
Te2 Tb1 Te3 Te10 157.08(7) . . . . ?
N3 Tb2 Te3 Te2 -97.0(5) . . . . ?
Te11 Tb2 Te3 Te2 -15.69(12) . . . . ?
Te4 Tb2 Te3 Te2 -178.86(11) . . . . ?
Te5 Tb2 Te3 Te2 177.01(6) . . . . ?
Te1 Tb2 Te3 Te2 89.19(8) . . . . ?
N3 Tb2 Te3 Tb1 -162.6(5) . . . . ?
Te11 Tb2 Te3 Tb1 -81.37(13) . . . . ?
Te4 Tb2 Te3 Tb1 115.46(11) . . . . ?
Te2 Tb2 Te3 Tb1 -65.68(7) . . . . ?
Te5 Tb2 Te3 Tb1 111.33(7) . . . . ?
Te1 Tb2 Te3 Tb1 23.51(5) . . . . ?
N3 Tb2 Te3 Te10 105.6(5) . . . . ?
Te11 Tb2 Te3 Te10 -173.12(11) . . . . ?
Te4 Tb2 Te3 Te10 23.71(12) . . . . ?
Te2 Tb2 Te3 Te10 -157.43(7) . . . . ?
Te5 Tb2 Te3 Te10 19.58(6) . . . . ?
Te1 Tb2 Te3 Te10 -68.24(7) . . . . ?
N3 Tb2 Te4 Te5 -83.5(5) . . . . ?
Te11 Tb2 Te4 Te5 -174.26(8) . . . . ?
Te2 Tb2 Te4 Te5 177.9(2) . . . . ?
Te3 Tb2 Te4 Te5 -5.16(11) . . . . ?
Te1 Tb2 Te4 Te5 86.98(8) . . . . ?
N3 Tb2 Te4 Tb3 -144.7(5) . . . . ?
Te11 Tb2 Te4 Tb3 124.61(8) . . . . ?
Te2 Tb2 Te4 Tb3 116.8(2) . . . . ?
Te3 Tb2 Te4 Tb3 -66.30(12) . . . . ?
Te5 Tb2 Te4 Tb3 -61.13(7) . . . . ?
Te1 Tb2 Te4 Tb3 25.85(5) . . . . ?
N5 Tb3 Te4 Te5 178.4(5) . . . . ?
N4 Tb3 Te4 Te5 96.4(5) . . . . ?
Te7 Tb3 Te4 Te5 -1.77(9) . . . . ?
Te1 Tb3 Te4 Te5 -91.37(8) . . . . ?
Te6 Tb3 Te4 Te5 154.0(3) . . . . ?
N5 Tb3 Te4 Tb2 -117.0(5) . . . . ?
N4 Tb3 Te4 Tb2 161.0(5) . . . . ?
Te7 Tb3 Te4 Tb2 62.90(10) . . . . ?
Te5 Tb3 Te4 Tb2 64.67(7) . . . . ?
Te1 Tb3 Te4 Tb2 -26.71(6) . . . . ?
Te6 Tb3 Te4 Tb2 -141.3(3) . . . . ?
Tb2 Te4 Te5 Tb3 -96.19(7) . . . . ?
Tb3 Te4 Te5 Tb2 96.19(7) . . . . ?
Tb2 Te4 Te5 Te10 -41.60(16) . . . . ?
Tb3 Te4 Te5 Te10 54.59(16) . . . . ?
N5 Tb3 Te5 Te4 -2.4(7) . . . . ?
N4 Tb3 Te5 Te4 -80.3(5) . . . . ?
Te7 Tb3 Te5 Te4 178.73(6) . . . . ?
Te1 Tb3 Te5 Te4 89.71(8) . . . . ?
Te6 Tb3 Te5 Te4 -173.16(9) . . . . ?
N5 Tb3 Te5 Tb2 -64.8(7) . . . . ?
N4 Tb3 Te5 Tb2 -142.7(5) . . . . ?
Te7 Tb3 Te5 Tb2 116.33(7) . . . . ?
Te1 Tb3 Te5 Tb2 27.30(6) . . . . ?
Te6 Tb3 Te5 Tb2 124.43(9) . . . . ?
Te4 Tb3 Te5 Tb2 -62.41(7) . . . . ?
N5 Tb3 Te5 Te10 -160.6(7) . . . . ?
N4 Tb3 Te5 Te10 121.5(5) . . . . ?
Te7 Tb3 Te5 Te10 20.58(6) . . . . ?
Te1 Tb3 Te5 Te10 -68.44(7) . . . . ?
Te6 Tb3 Te5 Te10 28.68(10) . . . . ?
Te4 Tb3 Te5 Te10 -158.15(7) . . . . ?
N3 Tb2 Te5 Te4 95.8(5) . . . . ?
Te11 Tb2 Te5 Te4 6.86(10) . . . . ?
Te2 Tb2 Te5 Te4 -178.91(11) . . . . ?
Te3 Tb2 Te5 Te4 176.98(7) . . . . ?
Te1 Tb2 Te5 Te4 -92.11(7) . . . . ?
N3 Tb2 Te5 Tb3 161.4(5) . . . . ?
Te11 Tb2 Te5 Tb3 72.54(10) . . . . ?
Te4 Tb2 Te5 Tb3 65.67(7) . . . . ?
Te2 Tb2 Te5 Tb3 -113.24(11) . . . . ?
Te3 Tb2 Te5 Tb3 -117.35(7) . . . . ?
Te1 Tb2 Te5 Tb3 -26.43(6) . . . . ?
N3 Tb2 Te5 Te10 -101.9(5) . . . . ?
Te11 Tb2 Te5 Te10 169.25(8) . . . . ?
Te4 Tb2 Te5 Te10 162.39(7) . . . . ?
Te2 Tb2 Te5 Te10 -16.52(12) . . . . ?
Te3 Tb2 Te5 Te10 -20.63(6) . . . . ?
Te1 Tb2 Te5 Te10 70.28(7) . . . . ?
N5 Tb3 Te6 Te7 176.5(5) . . . . ?
N4 Tb3 Te6 Te7 -102.3(5) . . . . ?
Te5 Tb3 Te6 Te7 -9.77(9) . . . . ?
Te1 Tb3 Te6 Te7 86.42(7) . . . . ?
Te4 Tb3 Te6 Te7 -159.2(3) . . . . ?
N5 Tb3 Te6 Tb4 114.8(5) . . . . ?
N4 Tb3 Te6 Tb4 -163.9(5) . . . . ?
Te7 Tb3 Te6 Tb4 -61.63(7) . . . . ?
Te5 Tb3 Te6 Tb4 -71.41(10) . . . . ?
Te1 Tb3 Te6 Tb4 24.79(5) . . . . ?
Te4 Tb3 Te6 Tb4 139.1(3) . . . . ?
N6 Tb4 Te6 Te7 72.5(4) . . . . ?
N7 Tb4 Te6 Te7 139.3(5) . . . . ?
N8 Tb4 Te6 Te7 -150.6(4) . . . . ?
Te8 Tb4 Te6 Te7 -150.8(6) . . . . ?
Te9 Tb4 Te6 Te7 -4.66(8) . . . . ?
Te1 Tb4 Te6 Te7 -81.71(7) . . . . ?
N6 Tb4 Te6 Tb3 131.6(4) . . . . ?
N7 Tb4 Te6 Tb3 -161.5(5) . . . . ?
N8 Tb4 Te6 Tb3 -91.5(4) . . . . ?
Te8 Tb4 Te6 Tb3 -91.7(6) . . . . ?
Te7 Tb4 Te6 Tb3 59.15(7) . . . . ?
Te9 Tb4 Te6 Tb3 54.49(9) . . . . ?
Te1 Tb4 Te6 Tb3 -22.56(5) . . . . ?
Tb4 Te6 Te7 Tb3 100.03(7) . . . . ?
Tb3 Te6 Te7 Tb4 -100.03(7) . . . . ?
Tb3 Te6 Te7 Te10 -60.0(2) . . . . ?
Tb4 Te6 Te7 Te10 40.0(2) . . . . ?
N5 Tb3 Te7 Te6 -5.6(7) . . . . ?
N4 Tb3 Te7 Te6 84.1(5) . . . . ?
Te5 Tb3 Te7 Te6 173.18(6) . . . . ?
Te1 Tb3 Te7 Te6 -95.19(8) . . . . ?
Te4 Tb3 Te7 Te6 174.61(9) . . . . ?
N5 Tb3 Te7 Tb4 56.1(7) . . . . ?
N4 Tb3 Te7 Tb4 145.9(5) . . . . ?
Te5 Tb3 Te7 Tb4 -125.08(7) . . . . ?
Te1 Tb3 Te7 Tb4 -33.45(6) . . . . ?
Te6 Tb3 Te7 Tb4 61.74(7) . . . . ?
Te4 Tb3 Te7 Tb4 -123.65(9) . . . . ?
N5 Tb3 Te7 Te10 157.8(7) . . . . ?
N4 Tb3 Te7 Te10 -112.5(5) . . . . ?
Te5 Tb3 Te7 Te10 -23.46(6) . . . . ?
Te1 Tb3 Te7 Te10 68.17(8) . . . . ?
Te6 Tb3 Te7 Te10 163.36(8) . . . . ?
Te4 Tb3 Te7 Te10 -22.03(10) . . . . ?
N6 Tb4 Te7 Te6 -103.2(4) . . . . ?
N7 Tb4 Te7 Te6 -54.3(7) . . . . ?
N8 Tb4 Te7 Te6 40.6(6) . . . . ?
Te8 Tb4 Te7 Te6 175.99(8) . . . . ?
Te9 Tb4 Te7 Te6 176.23(6) . . . . ?
Te1 Tb4 Te7 Te6 93.59(8) . . . . ?
N6 Tb4 Te7 Tb3 -166.1(4) . . . . ?
N7 Tb4 Te7 Tb3 -117.3(7) . . . . ?
N8 Tb4 Te7 Tb3 -22.3(6) . . . . ?
Te8 Tb4 Te7 Tb3 113.06(9) . . . . ?
Te9 Tb4 Te7 Tb3 113.31(7) . . . . ?
Te6 Tb4 Te7 Tb3 -62.93(7) . . . . ?
Te1 Tb4 Te7 Tb3 30.66(5) . . . . ?
N6 Tb4 Te7 Te10 88.9(4) . . . . ?
N7 Tb4 Te7 Te10 137.8(7) . . . . ?
N8 Tb4 Te7 Te10 -127.3(6) . . . . ?
Te8 Tb4 Te7 Te10 8.10(10) . . . . ?
Te9 Tb4 Te7 Te10 8.34(6) . . . . ?
Te6 Tb4 Te7 Te10 -167.89(8) . . . . ?
Te1 Tb4 Te7 Te10 -74.30(8) . . . . ?
N2 Tb1 Te8 Te9 -171.5(5) . . . . ?
N1 Tb1 Te8 Te9 101.0(4) . . . . ?
Te3 Tb1 Te8 Te9 17.44(9) . . . . ?
Te1 Tb1 Te8 Te9 -83.57(7) . . . . ?
Te2 Tb1 Te8 Te9 161.5(3) . . . . ?
N2 Tb1 Te8 Tb4 -110.9(5) . . . . ?
N1 Tb1 Te8 Tb4 161.6(4) . . . . ?
Te9 Tb1 Te8 Tb4 60.61(7) . . . . ?
Te3 Tb1 Te8 Tb4 78.05(11) . . . . ?
Te1 Tb1 Te8 Tb4 -22.97(6) . . . . ?
Te2 Tb1 Te8 Tb4 -137.9(3) . . . . ?
N6 Tb4 Te8 Te9 -74.6(4) . . . . ?
N7 Tb4 Te8 Te9 -141.6(5) . . . . ?
N8 Tb4 Te8 Te9 148.4(4) . . . . ?
Te7 Tb4 Te8 Te9 0.28(8) . . . . ?
Te6 Tb4 Te8 Te9 148.6(6) . . . . ?
Te1 Tb4 Te8 Te9 79.53(7) . . . . ?
N6 Tb4 Te8 Tb1 -133.2(4) . . . . ?
N7 Tb4 Te8 Tb1 159.8(5) . . . . ?
N8 Tb4 Te8 Tb1 89.8(4) . . . . ?
Te7 Tb4 Te8 Tb1 -58.32(10) . . . . ?
Te9 Tb4 Te8 Tb1 -58.60(7) . . . . ?
Te6 Tb4 Te8 Tb1 90.0(6) . . . . ?
Te1 Tb4 Te8 Tb1 20.93(5) . . . . ?
Tb4 Te8 Te9 Tb1 -100.99(8) . . . . ?
Tb1 Te8 Te9 Te10 58.2(3) . . . . ?
Tb4 Te8 Te9 Te10 -42.8(3) . . . . ?
Tb1 Te8 Te9 Tb4 100.99(8) . . . . ?
N2 Tb1 Te9 Te8 14.0(9) . . . . ?
N1 Tb1 Te9 Te8 -82.8(5) . . . . ?
Te3 Tb1 Te9 Te8 -168.31(6) . . . . ?
Te1 Tb1 Te9 Te8 97.86(7) . . . . ?
Te2 Tb1 Te9 Te8 -174.25(9) . . . . ?
N2 Tb1 Te9 Te10 -153.8(9) . . . . ?
N1 Tb1 Te9 Te10 109.4(5) . . . . ?
Te3 Tb1 Te9 Te10 23.89(7) . . . . ?
Te1 Tb1 Te9 Te10 -69.94(8) . . . . ?
Te8 Tb1 Te9 Te10 -167.80(8) . . . . ?
Te2 Tb1 Te9 Te10 17.94(11) . . . . ?
N2 Tb1 Te9 Tb4 -45.8(9) . . . . ?
N1 Tb1 Te9 Tb4 -142.5(5) . . . . ?
Te3 Tb1 Te9 Tb4 131.94(6) . . . . ?
Te1 Tb1 Te9 Tb4 38.10(6) . . . . ?
Te8 Tb1 Te9 Tb4 -59.76(7) . . . . ?
Te2 Tb1 Te9 Tb4 125.99(8) . . . . ?
N6 Tb4 Te9 Te8 99.6(5) . . . . ?
N7 Tb4 Te9 Te8 54.6(6) . . . . ?
N8 Tb4 Te9 Te8 -46.4(7) . . . . ?
Te7 Tb4 Te9 Te8 -179.78(6) . . . . ?
Te6 Tb4 Te9 Te8 -175.88(8) . . . . ?
Te1 Tb4 Te9 Te8 -95.33(7) . . . . ?
N6 Tb4 Te9 Tb1 159.9(5) . . . . ?
N7 Tb4 Te9 Tb1 114.9(6) . . . . ?
N8 Tb4 Te9 Tb1 14.0(7) . . . . ?
Te8 Tb4 Te9 Tb1 60.31(7) . . . . ?
Te7 Tb4 Te9 Tb1 -119.47(7) . . . . ?
Te6 Tb4 Te9 Tb1 -115.57(8) . . . . ?
Te1 Tb4 Te9 Tb1 -35.02(6) . . . . ?
N6 Tb4 Te9 Te10 -90.0(5) . . . . ?
N7 Tb4 Te9 Te10 -135.1(6) . . . . ?
N8 Tb4 Te9 Te10 124.0(7) . . . . ?
Te8 Tb4 Te9 Te10 170.39(8) . . . . ?
Te7 Tb4 Te9 Te10 -9.39(6) . . . . ?
Te6 Tb4 Te9 Te10 -5.49(10) . . . . ?
Te1 Tb4 Te9 Te10 75.06(8) . . . . ?
Te8 Te9 Te10 C41 141.2(7) . . . . ?
Tb1 Te9 Te10 C41 -165.6(6) . . . . ?
Tb4 Te9 Te10 C41 102.3(6) . . . . ?
Te8 Te9 Te10 Te7 47.9(3) . . . . ?
Tb1 Te9 Te10 Te7 100.99(8) . . . . ?
Tb4 Te9 Te10 Te7 8.91(6) . . . . ?
Te8 Te9 Te10 Te5 -11.3(3) . . . . ?
Tb1 Te9 Te10 Te5 41.87(8) . . . . ?
Tb4 Te9 Te10 Te5 -50.21(9) . . . . ?
Te8 Te9 Te10 Te3 -73.0(3) . . . . ?
Tb1 Te9 Te10 Te3 -19.90(6) . . . . ?
Tb4 Te9 Te10 Te3 -111.99(8) . . . . ?
Te6 Te7 Te10 C41 -140.0(7) . . . . ?
Tb3 Te7 Te10 C41 165.8(6) . . . . ?
Tb4 Te7 Te10 C41 -104.1(6) . . . . ?
Te6 Te7 Te10 Te9 -44.6(3) . . . . ?
Tb3 Te7 Te10 Te9 -98.77(8) . . . . ?
Tb4 Te7 Te10 Te9 -8.65(6) . . . . ?
Te6 Te7 Te10 Te5 74.6(3) . . . . ?
Tb3 Te7 Te10 Te5 20.44(6) . . . . ?
Tb4 Te7 Te10 Te5 110.56(7) . . . . ?
Te6 Te7 Te10 Te3 14.5(3) . . . . ?
Tb3 Te7 Te10 Te3 -39.66(8) . . . . ?
Tb4 Te7 Te10 Te3 50.46(8) . . . . ?
Te4 Te5 Te10 C41 -137.0(11) . . . . ?
Tb3 Te5 Te10 C41 -88.5(11) . . . . ?
Tb2 Te5 Te10 C41 -173.3(11) . . . . ?
Te4 Te5 Te10 Te9 -6.04(18) . . . . ?
Tb3 Te5 Te10 Te9 42.48(8) . . . . ?
Tb2 Te5 Te10 Te9 -42.37(8) . . . . ?
Te4 Te5 Te10 Te7 -68.28(17) . . . . ?
Tb3 Te5 Te10 Te7 -19.76(5) . . . . ?
Tb2 Te5 Te10 Te7 -104.61(7) . . . . ?
Te4 Te5 Te10 Te3 53.61(16) . . . . ?
Tb3 Te5 Te10 Te3 102.13(7) . . . . ?
Tb2 Te5 Te10 Te3 17.28(5) . . . . ?
Te2 Te3 Te10 C41 132.7(11) . . . . ?
Tb1 Te3 Te10 C41 90.2(11) . . . . ?
Tb2 Te3 Te10 C41 173.5(11) . . . . ?
Te2 Te3 Te10 Te9 60.93(15) . . . . ?
Tb1 Te3 Te10 Te9 18.46(6) . . . . ?
Tb2 Te3 Te10 Te9 101.78(7) . . . . ?
Te2 Te3 Te10 Te7 -0.69(16) . . . . ?
Tb1 Te3 Te10 Te7 -43.17(8) . . . . ?
Tb2 Te3 Te10 Te7 40.16(8) . . . . ?
Te2 Te3 Te10 Te5 -58.30(15) . . . . ?
Tb1 Te3 Te10 Te5 -100.77(7) . . . . ?
Tb2 Te3 Te10 Te5 -17.44(5) . . . . ?
N3 Tb2 Te11 C47 93.7(11) . . . . ?
Te4 Tb2 Te11 C47 -174.3(10) . . . . ?
Te2 Tb2 Te11 C47 3.4(10) . . . . ?
Te3 Tb2 Te11 C47 15.9(10) . . . . ?
Te5 Tb2 Te11 C47 180.0(10) . . . . ?
Te1 Tb2 Te11 C47 -86.4(10) . . . . ?
Tb2 Te11 C47 C48 -127(3) . . . . ?
Tb2 Te11 C47 C52 66(4) . . . . ?
C52 C47 C48 C49 -4(6) . . . . ?
Te11 C47 C48 C49 -172(3) . . . . ?
C47 C48 C49 C50 1(6) . . . . ?
C48 C49 C50 C51 -4(6) . . . . ?
C49 C50 C51 C52 10(7) . . . . ?
C48 C47 C52 C51 10(6) . . . . ?
Te11 C47 C52 C51 178(3) . . . . ?
C50 C51 C52 C47 -13(7) . . . . ?
N2 Tb1 N1 C5 -139(3) . . . . ?
Te9 Tb1 N1 C5 4(2) . . . . ?
Te3 Tb1 N1 C5 84(2) . . . . ?
Te1 Tb1 N1 C5 177(4) . . . . ?
Te8 Tb1 N1 C5 -54(2) . . . . ?
Te2 Tb1 N1 C5 138(2) . . . . ?
N2 Tb1 N1 C1 57(2) . . . . ?
Te9 Tb1 N1 C1 -160(2) . . . . ?
Te3 Tb1 N1 C1 -80(2) . . . . ?
Te1 Tb1 N1 C1 13(6) . . . . ?
Te8 Tb1 N1 C1 142(2) . . . . ?
Te2 Tb1 N1 C1 -26(2) . . . . ?
C5 N1 C1 C2 12(5) . . . . ?
Tb1 N1 C1 C2 176(2) . . . . ?
N1 C1 C2 C3 -14(5) . . . . ?
C1 C2 C3 C4 21(6) . . . . ?
C2 C3 C4 C5 -25(6) . . . . ?
C1 N1 C5 C4 -20(6) . . . . ?
Tb1 N1 C5 C4 174(4) . . . . ?
C3 C4 C5 N1 26(6) . . . . ?
N1 Tb1 N2 C6 -147(2) . . . . ?
Te9 Tb1 N2 C6 112(2) . . . . ?
Te3 Tb1 N2 C6 -65(2) . . . . ?
Te1 Tb1 N2 C6 29(2) . . . . ?
Te8 Tb1 N2 C6 124(2) . . . . ?
Te2 Tb1 N2 C6 -62(2) . . . . ?
N1 Tb1 N2 C10 34(2) . . . . ?
Te9 Tb1 N2 C10 -66(2) . . . . ?
Te3 Tb1 N2 C10 117(2) . . . . ?
Te1 Tb1 N2 C10 -150(2) . . . . ?
Te8 Tb1 N2 C10 -55(2) . . . . ?
Te2 Tb1 N2 C10 120(2) . . . . ?
C10 N2 C6 C7 0(5) . . . . ?
Tb1 N2 C6 C7 -178(2) . . . . ?
N2 C6 C7 C8 -7(5) . . . . ?
C6 C7 C8 C9 12(5) . . . . ?
C7 C8 C9 C10 -12(5) . . . . ?
C8 C9 C10 N2 6(6) . . . . ?
C6 N2 C10 C9 0(5) . . . . ?
Tb1 N2 C10 C9 179(3) . . . . ?
Te11 Tb2 N3 C11 -64(2) . . . . ?
Te4 Tb2 N3 C11 -138(2) . . . . ?
Te2 Tb2 N3 C11 25(2) . . . . ?
Te3 Tb2 N3 C11 78(2) . . . . ?
Te5 Tb2 N3 C11 169(2) . . . . ?
Te1 Tb2 N3 C11 116(3) . . . . ?
Te11 Tb2 N3 C15 118(2) . . . . ?
Te4 Tb2 N3 C15 44(2) . . . . ?
Te2 Tb2 N3 C15 -153(2) . . . . ?
Te3 Tb2 N3 C15 -100(2) . . . . ?
Te5 Tb2 N3 C15 -9(2) . . . . ?
Te1 Tb2 N3 C15 -62(4) . . . . ?
C15 N3 C11 C12 7(5) . . . . ?
Tb2 N3 C11 C12 -171(3) . . . . ?
N3 C11 C12 C13 -8(5) . . . . ?
C11 C12 C13 C14 4(5) . . . . ?
C12 C13 C14 C15 1(5) . . . . ?
C11 N3 C15 C14 -1(5) . . . . ?
Tb2 N3 C15 C14 177(2) . . . . ?
C13 C14 C15 N3 -3(5) . . . . ?
N5 Tb3 N4 C16 -50(2) . . . . ?
Te7 Tb3 N4 C16 169(2) . . . . ?
Te5 Tb3 N4 C16 88(2) . . . . ?
Te1 Tb3 N4 C16 -15(4) . . . . ?
Te6 Tb3 N4 C16 -136(2) . . . . ?
Te4 Tb3 N4 C16 35(2) . . . . ?
N5 Tb3 N4 C20 143(2) . . . . ?
Te7 Tb3 N4 C20 3(2) . . . . ?
Te5 Tb3 N4 C20 -79(2) . . . . ?
Te1 Tb3 N4 C20 179(2) . . . . ?
Te6 Tb3 N4 C20 57(2) . . . . ?
Te4 Tb3 N4 C20 -132(2) . . . . ?
C20 N4 C16 C17 -5(5) . . . . ?
Tb3 N4 C16 C17 -172(3) . . . . ?
N4 C16 C17 C18 5(5) . . . . ?
C16 C17 C18 C19 -11(5) . . . . ?
C17 C18 C19 C20 19(7) . . . . ?
C18 C19 C20 N4 -19(7) . . . . ?
C16 N4 C20 C19 10(5) . . . . ?
Tb3 N4 C20 C19 179(3) . . . . ?
N4 Tb3 N5 C21 -43.1(19) . . . . ?
Te7 Tb3 N5 C21 54(2) . . . . ?
Te5 Tb3 N5 C21 -124.6(18) . . . . ?
Te1 Tb3 N5 C21 142.8(19) . . . . ?
Te6 Tb3 N5 C21 49.0(19) . . . . ?
Te4 Tb3 N5 C21 -127(2) . . . . ?
N4 Tb3 N5 C25 137(2) . . . . ?
Te7 Tb3 N5 C25 -125.9(19) . . . . ?
Te5 Tb3 N5 C25 56(2) . . . . ?
Te1 Tb3 N5 C25 -37(2) . . . . ?
Te6 Tb3 N5 C25 -130(2) . . . . ?
Te4 Tb3 N5 C25 54(2) . . . . ?
C25 N5 C21 C22 9(4) . . . . ?
Tb3 N5 C21 C22 -171(2) . . . . ?
N5 C21 C22 C23 -8(4) . . . . ?
C21 C22 C23 C24 3(4) . . . . ?
C22 C23 C24 C25 -1(4) . . . . ?
C21 N5 C25 C24 -5(4) . . . . ?
Tb3 N5 C25 C24 174(2) . . . . ?
C23 C24 C25 N5 2(4) . . . . ?
N7 Tb4 N6 C26 -84.3(19) . . . . ?
N8 Tb4 N6 C26 -85(2) . . . . ?
Te8 Tb4 N6 C26 -173.0(18) . . . . ?
Te7 Tb4 N6 C26 54.7(18) . . . . ?
Te9 Tb4 N6 C26 131.6(18) . . . . ?
Te6 Tb4 N6 C26 2.7(18) . . . . ?
Te1 Tb4 N6 C26 95.8(19) . . . . ?
N7 Tb4 N6 C30 95.4(19) . . . . ?
N8 Tb4 N6 C30 95(2) . . . . ?
Te8 Tb4 N6 C30 6.6(18) . . . . ?
Te7 Tb4 N6 C30 -125.6(19) . . . . ?
Te9 Tb4 N6 C30 -48.7(18) . . . . ?
Te6 Tb4 N6 C30 -177.6(18) . . . . ?
Te1 Tb4 N6 C30 -85(2) . . . . ?
C30 N6 C26 C27 4(4) . . . . ?
Tb4 N6 C26 C27 -176(2) . . . . ?
N6 C26 C27 C28 -5(4) . . . . ?
C26 C27 C28 C29 2(5) . . . . ?
C27 C28 C29 C30 2(5) . . . . ?
C26 N6 C30 C29 0(4) . . . . ?
Tb4 N6 C30 C29 -180(2) . . . . ?
C28 C29 C30 N6 -3(4) . . . . ?
N6 Tb4 N7 C35 120(2) . . . . ?
N8 Tb4 N7 C35 -60(2) . . . . ?
Te8 Tb4 N7 C35 -149(2) . . . . ?
Te7 Tb4 N7 C35 67(3) . . . . ?
Te9 Tb4 N7 C35 169(2) . . . . ?
Te6 Tb4 N7 C35 26(2) . . . . ?
Te1 Tb4 N7 C35 -60(3) . . . . ?
N6 Tb4 N7 C31 -66(2) . . . . ?
N8 Tb4 N7 C31 114(2) . . . . ?
Te8 Tb4 N7 C31 26(2) . . . . ?
Te7 Tb4 N7 C31 -119(2) . . . . ?
Te9 Tb4 N7 C31 -17(2) . . . . ?
Te6 Tb4 N7 C31 -160(2) . . . . ?
Te1 Tb4 N7 C31 114(2) . . . . ?
C35 N7 C31 C32 -6(5) . . . . ?
Tb4 N7 C31 C32 179(3) . . . . ?
N7 C31 C32 C33 3(5) . . . . ?
C31 C32 C33 C34 -2(5) . . . . ?
C32 C33 C34 C35 5(5) . . . . ?
C31 N7 C35 C34 10(4) . . . . ?
Tb4 N7 C35 C34 -176(2) . . . . ?
C33 C34 C35 N7 -10(5) . . . . ?
N6 Tb4 N8 C36 112(2) . . . . ?
N7 Tb4 N8 C36 111(2) . . . . ?
Te8 Tb4 N8 C36 -159(2) . . . . ?
Te7 Tb4 N8 C36 -10(2) . . . . ?
Te9 Tb4 N8 C36 -121(2) . . . . ?
Te6 Tb4 N8 C36 21(2) . . . . ?
Te1 Tb4 N8 C36 -68(2) . . . . ?
N6 Tb4 N8 C40 -69(3) . . . . ?
N7 Tb4 N8 C40 -70(2) . . . . ?
Te8 Tb4 N8 C40 20(2) . . . . ?
Te7 Tb4 N8 C40 169(2) . . . . ?
Te9 Tb4 N8 C40 57(2) . . . . ?
Te6 Tb4 N8 C40 -160(2) . . . . ?
Te1 Tb4 N8 C40 110(2) . . . . ?
C40 N8 C36 C37 -9(5) . . . . ?
Tb4 N8 C36 C37 170(3) . . . . ?
N8 C36 C37 C38 13(5) . . . . ?
C36 C37 C38 C39 -14(5) . . . . ?
C37 C38 C39 C40 12(5) . . . . ?
C36 N8 C40 C39 5(5) . . . . ?
Tb4 N8 C40 C39 -174(3) . . . . ?
C38 C39 C40 N8 -8(6) . . . . ?
Te9 Te10 C41 C42 136(2) . . . . ?
Te7 Te10 C41 C42 -150(2) . . . . ?
Te5 Te10 C41 C42 -90(2) . . . . ?
Te3 Te10 C41 C42 73(3) . . . . ?
Te9 Te10 C41 C46 -40.8(18) . . . . ?
Te7 Te10 C41 C46 32.9(18) . . . . ?
Te5 Te10 C41 C46 93(2) . . . . ?
Te3 Te10 C41 C46 -104.1(17) . . . . ?
C46 C41 C42 C43 -5(4) . . . . ?
Te10 C41 C42 C43 178.6(19) . . . . ?
C41 C42 C43 C44 7(5) . . . . ?
C42 C43 C44 C45 -4(6) . . . . ?
C43 C44 C45 C46 -3(5) . . . . ?
C44 C45 C46 C41 5(4) . . . . ?
C42 C41 C46 C45 -1(4) . . . . ?
Te10 C41 C46 C45 175.8(19) . . . . ?
C57 N9 C53 C54 1(7) . . . . ?
N9 C53 C54 C55 3(8) . . . . ?
C53 C54 C55 C56 -4(8) . . . . ?
C54 C55 C56 C57 1(7) . . . . ?
C53 N9 C57 C56 -4(8) . . . . ?
C55 C56 C57 N9 3(9) . . . . ?
C62 N10 C58 C59 0.0 . . . . ?
N10 C58 C59 C60 0.0 . . . . ?
C58 C59 C60 C61 0.0 . . . . ?
C59 C60 C61 C62 0.0 . . . . ?
C60 C61 C62 N10 0.0 . . . . ?
C58 N10 C62 C61 0.0 . . . . ?
C67 N11 C63 C64 0.0 . . . . ?
N11 C63 C64 C65 0.0 . . . . ?
C63 C64 C65 C66 0.0 . . . . ?
C64 C65 C66 C67 0.0 . . . . ?
C65 C66 C67 N11 0.0 . . . . ?
C63 N11 C67 C66 0.0 . . . . ?
